data_4068620
loop_
_publ_author_name
'Zhang, Xiaoming'
'Liu, Bin'
'Liu, Ailing'
'Xie, Weilong'
'Chen, Wanzhi'

_publ_section_title
;
 Steric Bulkiness-Dependent Structural Diversity in Nickel(II) Complexes
 of N-Heterocyclic Carbenes: Synthesis and Structural Characterization of
 Tetra-, Penta-, and Hexacoordinate Nickel Complexes
;
_journal_issue 5
_journal_name_full Organometallics
_journal_page_first 1336
_journal_paper_doi 10.1021/om800982r
_journal_volume 28
_journal_year 2009
_chemical_formula_sum 'C44 H53 F12 N11 Ni P2'
_chemical_formula_weight 1084.62
_chemical_name_systematic
; 
 ? 
;
_space_group_IT_number 15
_symmetry_cell_setting monoclinic
_symmetry_space_group_name_Hall '-C 2yc'
_symmetry_space_group_name_H-M 'C 1 2/c 1'
_atom_sites_solution_hydrogens geom
_atom_sites_solution_primary direct
_atom_sites_solution_secondary difmap
_audit_creation_method SHELXL-97
_cell_angle_alpha 90.00
_cell_angle_beta 128.616(2)
_cell_angle_gamma 90.00
_cell_formula_units_Z 4
_cell_length_a 22.311(3)
_cell_length_b 18.8233(16)
_cell_length_c 16.2375(15)
_cell_measurement_temperature 298(2)
_cell_volume 5328.2(10)
_computing_structure_refinement 'SHELXL-97 (Sheldrick, 1997)'
_computing_structure_solution 'SHELXS-97 (Sheldrick, 1990)'
_diffrn_ambient_temperature 298(2)
_diffrn_measured_fraction_theta_full 0.998
_diffrn_measured_fraction_theta_max 0.998
_diffrn_radiation_monochromator graphite
_diffrn_radiation_source 'fine-focus sealed tube'
_diffrn_radiation_type MoK\a
_diffrn_radiation_wavelength 0.71073
_diffrn_reflns_av_R_equivalents 0.0517
_diffrn_reflns_av_sigmaI/netI 0.0718
_diffrn_reflns_limit_h_max 26
_diffrn_reflns_limit_h_min -26
_diffrn_reflns_limit_k_max 22
_diffrn_reflns_limit_k_min -18
_diffrn_reflns_limit_l_max 19
_diffrn_reflns_limit_l_min -19
_diffrn_reflns_number 13275
_diffrn_reflns_theta_full 25.01
_diffrn_reflns_theta_max 25.01
_diffrn_reflns_theta_min 1.59
_exptl_absorpt_coefficient_mu 0.508
_exptl_absorpt_correction_T_max 0.8836
_exptl_absorpt_correction_T_min 0.7890
_exptl_absorpt_correction_type none
_exptl_crystal_density_diffrn 1.352
_exptl_crystal_density_method 'not measured'
_exptl_crystal_F_000 2240
_exptl_crystal_size_max 0.49
_exptl_crystal_size_mid 0.27
_exptl_crystal_size_min 0.25
_refine_diff_density_max 0.457
_refine_diff_density_min -0.285
_refine_diff_density_rms 0.060
_refine_ls_extinction_method none
_refine_ls_goodness_of_fit_ref 1.074
_refine_ls_hydrogen_treatment constr
_refine_ls_matrix_type full
_refine_ls_number_parameters 327
_refine_ls_number_reflns 4701
_refine_ls_number_restraints 0
_refine_ls_restrained_S_all 1.074
_refine_ls_R_factor_all 0.1310
_refine_ls_R_factor_gt 0.0541
_refine_ls_shift/su_max 0.000
_refine_ls_shift/su_mean 0.000
_refine_ls_structure_factor_coef Fsqd
_refine_ls_weighting_details 'calc w=1/[\s^2^(Fo^2^)+(0.0694P)^2^+6.6212P] where P=(Fo^2^+2Fc^2^)/3'
_refine_ls_weighting_scheme calc
_refine_ls_wR_factor_gt 0.1243
_refine_ls_wR_factor_ref 0.1794
_reflns_number_gt 2461
_reflns_number_total 4701
_reflns_threshold_expression >2sigma(I)
_cod_data_source_file om800982r_si_002.cif
_cod_data_source_block 080528c
_cod_depositor_comments
;
The following automatic conversions were performed:

'_symmetry_cell_setting' value 'Monoclinic' changed to 'monoclinic'
according to /home/saulius/struct/CIF-dictionaries/cif_core.dic
dictionary named 'cif_core.dic' version 2.4.2 from 2011-04-26.

Automatic conversion script
Id: cif_fix_values 1715 2011-07-08 13:25:40Z adriana 
;
_cod_original_cell_volume 5328.3(9)
_cod_original_sg_symbol_H-M 'C2/c  '
_cod_database_code 4068620

loop_
_symmetry_equiv_pos_as_xyz
'x, y, z'
'-x, y, -z+1/2'
'x+1/2, y+1/2, z'
'-x+1/2, y+1/2, -z+1/2'
'-x, -y, -z'
'x, -y, z-1/2'
'-x+1/2, -y+1/2, -z'
'x+1/2, -y+1/2, z-1/2'

loop_
_atom_site_label
_atom_site_type_symbol
_atom_site_fract_x
_atom_site_fract_y
_atom_site_fract_z
_atom_site_U_iso_or_equiv
_atom_site_adp_type
_atom_site_occupancy
_atom_site_symmetry_multiplicity
_atom_site_calc_flag
_atom_site_refinement_flags
Ni1 Ni 0.0000 0.24261(4) 0.7500 0.0477(3) Uani 1 2 d S
F1 F 0.1750(2) 1.0570(2) 0.2102(4) 0.1324(15) Uani 1 1 d .
F2 F 0.1501(2) 0.92859(18) 0.3112(3) 0.1039(12) Uani 1 1 d .
F3 F 0.2257(3) 0.9503(2) 0.2694(4) 0.1388(17) Uani 1 1 d .
F4 F 0.2260(3) 1.0218(2) 0.3727(3) 0.1453(17) Uani 1 1 d .
F5 F 0.1002(3) 1.0354(2) 0.2552(5) 0.163(2) Uani 1 1 d .
F6 F 0.1002(3) 0.9607(3) 0.1483(3) 0.160(2) Uani 1 1 d .
N1 N 0.1304(2) 0.32414(18) 0.9110(3) 0.0500(10) Uani 1 1 d .
N2 N 0.0522(2) 0.35139(19) 0.9386(3) 0.0518(10) Uani 1 1 d .
N3 N 0.1090(2) 0.24800(19) 0.7851(3) 0.0506(10) Uani 1 1 d .
N4 N 0.2273(2) 0.3102(2) 0.8972(4) 0.0682(12) Uani 1 1 d .
N5 N -0.0392(2) 0.1569(2) 0.6413(4) 0.0646(12) Uani 1 1 d .
N6 N 0.2500 0.2500 0.5000 0.359(14) Uani 1 2 d S
P1 P 0.16150(9) 0.99306(9) 0.25956(14) 0.0832(5) Uani 1 1 d .
C1 C 0.0568(2) 0.3124(2) 0.8741(4) 0.0471(11) Uani 1 1 d .
C2 C 0.1210(3) 0.3860(3) 1.0140(4) 0.0692(15) Uani 1 1 d .
H2 H 0.1308 0.4158 1.0669 0.083 Uiso 1 1 calc R
C3 C 0.1705(3) 0.3690(3) 0.9972(4) 0.0657(14) Uani 1 1 d .
H3 H 0.2211 0.3840 1.0352 0.079 Uiso 1 1 calc R
C4 C 0.1581(3) 0.2922(2) 0.8628(4) 0.0509(12) Uani 1 1 d .
C5 C 0.2489(3) 0.2794(3) 0.8452(5) 0.0847(18) Uani 1 1 d .
H5 H 0.2969 0.2903 0.8650 0.102 Uiso 1 1 calc R
C6 C 0.2036(3) 0.2330(3) 0.7647(5) 0.0780(17) Uani 1 1 d .
H6 H 0.2202 0.2122 0.7301 0.094 Uiso 1 1 calc R
C7 C 0.1327(3) 0.2178(3) 0.7362(4) 0.0635(14) Uani 1 1 d .
H7 H 0.1008 0.1858 0.6817 0.076 Uiso 1 1 calc R
C8 C -0.0143(3) 0.3550(3) 0.9345(4) 0.0572(13) Uani 1 1 d .
C9 C -0.0718(3) 0.4047(2) 0.8657(4) 0.0575(13) Uani 1 1 d .
C10 C -0.1329(3) 0.4083(3) 0.8675(5) 0.0754(16) Uani 1 1 d .
H10 H -0.1722 0.4404 0.8234 0.091 Uiso 1 1 calc R
C11 C -0.1374(3) 0.3663(3) 0.9317(5) 0.0834(18) Uani 1 1 d .
H11 H -0.1793 0.3702 0.9308 0.100 Uiso 1 1 calc R
C12 C -0.0803(3) 0.3180(3) 0.9978(5) 0.0797(17) Uani 1 1 d .
H12 H -0.0838 0.2899 1.0417 0.096 Uiso 1 1 calc R
C13 C -0.0174(3) 0.3106(3) 1.0000(4) 0.0649(14) Uani 1 1 d .
C14 C -0.0661(3) 0.4537(3) 0.7976(4) 0.0696(15) Uani 1 1 d .
H14 H -0.0439 0.4265 0.7710 0.083 Uiso 1 1 calc R
C15 C -0.1439(4) 0.4826(3) 0.7018(5) 0.097(2) Uani 1 1 d .
H15A H -0.1786 0.4438 0.6631 0.146 Uiso 1 1 calc R
H15B H -0.1372 0.5085 0.6571 0.146 Uiso 1 1 calc R
H15C H -0.1645 0.5138 0.7254 0.146 Uiso 1 1 calc R
C16 C -0.0126(4) 0.5159(3) 0.8611(5) 0.0916(19) Uani 1 1 d .
H16A H -0.0297 0.5403 0.8950 0.137 Uiso 1 1 calc R
H16B H -0.0130 0.5480 0.8149 0.137 Uiso 1 1 calc R
H16C H 0.0385 0.4985 0.9135 0.137 Uiso 1 1 calc R
C17 C 0.0459(4) 0.2576(3) 1.0741(5) 0.0824(18) Uani 1 1 d .
H17 H 0.0765 0.2511 1.0504 0.099 Uiso 1 1 calc R
C18 C 0.0147(4) 0.1855(3) 1.0722(6) 0.115(2) Uani 1 1 d .
H18A H -0.0062 0.1883 1.1088 0.173 Uiso 1 1 calc R
H18B H 0.0554 0.1512 1.1061 0.173 Uiso 1 1 calc R
H18C H -0.0248 0.1715 1.0005 0.173 Uiso 1 1 calc R
C19 C 0.0987(4) 0.2858(4) 1.1855(6) 0.125(3) Uani 1 1 d .
H19A H 0.1236 0.3281 1.1875 0.187 Uiso 1 1 calc R
H19B H 0.1366 0.2505 1.2310 0.187 Uiso 1 1 calc R
H19C H 0.0694 0.2966 1.2089 0.187 Uiso 1 1 calc R
C20 C -0.0621(3) 0.1043(3) 0.6005(4) 0.0633(14) Uani 1 1 d .
C21 C -0.0907(4) 0.0356(3) 0.5499(5) 0.103(2) Uani 1 1 d .
H21A H -0.0956 0.0050 0.5927 0.154 Uiso 1 1 calc R
H21B H -0.0555 0.0149 0.5415 0.154 Uiso 1 1 calc R
H21C H -0.1399 0.0414 0.4820 0.154 Uiso 1 1 calc R
C22 C 0.277(3) 0.3144(15) 0.505(4) 0.31(3) Uani 0.50 1 d P
C23 C 0.2962(19) 0.3553(12) 0.484(3) 0.220(13) Uani 0.50 1 d P
H23A H 0.3447 0.3723 0.5449 0.330 Uiso 0.50 1 calc PR
H23B H 0.2597 0.3935 0.4526 0.330 Uiso 0.50 1 calc PR
H23C H 0.3020 0.3377 0.4334 0.330 Uiso 0.50 1 calc PR

loop_
_atom_site_aniso_label
_atom_site_aniso_U_11
_atom_site_aniso_U_22
_atom_site_aniso_U_33
_atom_site_aniso_U_23
_atom_site_aniso_U_13
_atom_site_aniso_U_12
Ni1 0.0366(5) 0.0456(5) 0.0530(6) 0.000 0.0240(4) 0.000
F1 0.102(3) 0.119(3) 0.141(4) 0.060(3) 0.058(3) -0.006(2)
F2 0.105(3) 0.093(2) 0.118(3) 0.018(2) 0.072(3) -0.015(2)
F3 0.123(4) 0.141(3) 0.186(5) 0.058(3) 0.113(4) 0.035(3)
F4 0.129(4) 0.136(4) 0.102(3) -0.002(3) 0.038(3) -0.054(3)
F5 0.142(4) 0.140(4) 0.229(6) 0.072(4) 0.127(4) 0.061(3)
F6 0.125(4) 0.218(5) 0.078(3) 0.002(3) 0.034(3) -0.076(4)
N1 0.035(2) 0.052(2) 0.054(3) -0.0035(19) 0.023(2) -0.0010(18)
N2 0.043(2) 0.051(2) 0.053(3) -0.0083(19) 0.026(2) 0.0041(18)
N3 0.041(2) 0.052(2) 0.054(2) 0.003(2) 0.027(2) 0.0093(19)
N4 0.033(2) 0.086(3) 0.075(3) 0.004(2) 0.028(2) 0.002(2)
N5 0.062(3) 0.058(3) 0.066(3) -0.001(2) 0.036(3) -0.004(2)
N6 0.30(3) 0.28(3) 0.33(3) -0.02(3) 0.12(2) 0.01(2)
P1 0.0569(10) 0.0830(11) 0.0857(13) 0.0240(9) 0.0328(10) -0.0047(9)
C1 0.034(3) 0.047(3) 0.052(3) 0.008(2) 0.023(2) 0.004(2)
C2 0.051(3) 0.076(4) 0.055(3) -0.026(3) 0.021(3) -0.007(3)
C3 0.037(3) 0.071(3) 0.058(3) -0.012(3) 0.014(3) -0.005(3)
C4 0.037(3) 0.051(3) 0.055(3) 0.004(2) 0.024(3) 0.005(2)
C5 0.042(3) 0.101(5) 0.107(5) 0.008(4) 0.045(4) 0.008(3)
C6 0.063(4) 0.095(4) 0.092(5) 0.004(4) 0.056(4) 0.017(3)
C7 0.055(3) 0.069(3) 0.067(4) 0.001(3) 0.038(3) 0.011(3)
C8 0.048(3) 0.056(3) 0.064(3) -0.012(3) 0.033(3) 0.004(2)
C9 0.049(3) 0.055(3) 0.059(3) -0.009(3) 0.029(3) 0.008(2)
C10 0.057(4) 0.082(4) 0.078(4) 0.003(3) 0.038(4) 0.022(3)
C11 0.060(4) 0.097(4) 0.099(5) -0.005(4) 0.052(4) 0.014(3)
C12 0.070(4) 0.085(4) 0.093(5) 0.004(4) 0.055(4) 0.005(3)
C13 0.056(3) 0.067(3) 0.070(4) 0.004(3) 0.038(3) 0.012(3)
C14 0.073(4) 0.059(3) 0.069(4) 0.001(3) 0.041(3) 0.020(3)
C15 0.098(5) 0.081(4) 0.086(5) 0.020(3) 0.044(4) 0.037(4)
C16 0.107(5) 0.075(4) 0.092(5) -0.007(4) 0.061(5) -0.007(4)
C17 0.076(4) 0.085(4) 0.095(5) 0.020(4) 0.058(4) 0.026(3)
C18 0.130(6) 0.093(5) 0.113(6) 0.032(4) 0.071(5) 0.035(5)
C19 0.090(5) 0.145(7) 0.088(6) 0.019(5) 0.031(5) 0.030(5)
C20 0.064(4) 0.065(4) 0.063(4) -0.005(3) 0.041(3) -0.005(3)
C21 0.127(6) 0.079(4) 0.097(5) -0.036(4) 0.067(5) -0.028(4)
C22 0.46(6) 0.12(3) 0.61(8) -0.10(4) 0.46(6) -0.09(3)
C23 0.29(4) 0.12(2) 0.32(4) -0.06(2) 0.22(3) -0.04(2)

loop_
_atom_type_symbol
_atom_type_description
_atom_type_scat_dispersion_real
_atom_type_scat_dispersion_imag
_atom_type_scat_source
C C 0.0033 0.0016 'International Tables Vol C Tables 4.2.6.8 and 6.1.1.4'
H H 0.0000 0.0000 'International Tables Vol C Tables 4.2.6.8 and 6.1.1.4'
N N 0.0061 0.0033 'International Tables Vol C Tables 4.2.6.8 and 6.1.1.4'
F F 0.0171 0.0103 'International Tables Vol C Tables 4.2.6.8 and 6.1.1.4'
Ni Ni 0.3393 1.1124 'International Tables Vol C Tables 4.2.6.8 and 6.1.1.4'
P P 0.1023 0.0942 'International Tables Vol C Tables 4.2.6.8 and 6.1.1.4'

loop_
_geom_angle_atom_site_label_1
_geom_angle_atom_site_label_2
_geom_angle_atom_site_label_3
_geom_angle
_geom_angle_site_symmetry_1
_geom_angle_site_symmetry_3
C1 Ni1 C1 100.3(2) . 2_556
C1 Ni1 N3 97.76(15) . 2_556
C1 Ni1 N3 78.69(16) 2_556 2_556
C1 Ni1 N3 78.69(16) . .
C1 Ni1 N3 97.76(15) 2_556 .
N3 Ni1 N3 174.5(2) 2_556 .
C1 Ni1 N5 168.46(17) . .
C1 Ni1 N5 89.34(16) 2_556 .
N3 Ni1 N5 90.24(15) 2_556 .
N3 Ni1 N5 93.89(15) . .
C1 Ni1 N5 89.34(16) . 2_556
C1 Ni1 N5 168.47(17) 2_556 2_556
N3 Ni1 N5 93.89(15) 2_556 2_556
N3 Ni1 N5 90.24(15) . 2_556
N5 Ni1 N5 81.8(2) . 2_556
C1 N1 C3 112.6(4) . .
C1 N1 C4 120.8(4) . .
C3 N1 C4 126.6(4) . .
C1 N2 C2 111.4(4) . .
C1 N2 C8 124.7(4) . .
C2 N2 C8 123.9(4) . .
C4 N3 C7 115.9(4) . .
C4 N3 Ni1 114.4(3) . .
C7 N3 Ni1 129.5(3) . .
C4 N4 C5 114.2(5) . .
C20 N5 Ni1 163.0(4) . .
C22 N6 C22 180.0(10) 7_556 .
F5 P1 F6 92.1(3) . .
F5 P1 F4 90.8(3) . .
F6 P1 F4 176.8(3) . .
F5 P1 F3 177.5(3) . .
F6 P1 F3 90.2(3) . .
F4 P1 F3 86.9(3) . .
F5 P1 F1 91.5(3) . .
F6 P1 F1 91.0(2) . .
F4 P1 F1 90.3(2) . .
F3 P1 F1 89.5(2) . .
F5 P1 F2 89.4(2) . .
F6 P1 F2 90.0(2) . .
F4 P1 F2 88.7(2) . .
F3 P1 F2 89.5(2) . .
F1 P1 F2 178.6(2) . .
N2 C1 N1 103.1(4) . .
N2 C1 Ni1 145.1(3) . .
N1 C1 Ni1 111.8(3) . .
C3 C2 N2 108.0(4) . .
C2 C3 N1 105.1(4) . .
N4 C4 N3 128.2(5) . .
N4 C4 N1 117.5(4) . .
N3 C4 N1 114.3(4) . .
N4 C5 C6 122.9(5) . .
C5 C6 C7 117.8(5) . .
N3 C7 C6 121.0(5) . .
C13 C8 C9 123.6(4) . .
C13 C8 N2 118.5(4) . .
C9 C8 N2 117.9(5) . .
C10 C9 C8 115.8(5) . .
C10 C9 C14 121.5(5) . .
C8 C9 C14 122.6(4) . .
C11 C10 C9 122.3(5) . .
C10 C11 C12 120.4(5) . .
C11 C12 C13 121.0(6) . .
C8 C13 C12 116.9(5) . .
C8 C13 C17 122.4(5) . .
C12 C13 C17 120.6(5) . .
C9 C14 C16 111.2(5) . .
C9 C14 C15 113.6(5) . .
C16 C14 C15 109.0(5) . .
C19 C17 C18 110.1(6) . .
C19 C17 C13 111.3(5) . .
C18 C17 C13 112.5(5) . .
N5 C20 C21 178.8(8) . .
C23 C22 N6 156(5) . .

loop_
_geom_bond_atom_site_label_1
_geom_bond_atom_site_label_2
_geom_bond_distance
_geom_bond_site_symmetry_2
Ni1 C1 2.050(5) .
Ni1 C1 2.050(5) 2_556
Ni1 N3 2.126(4) 2_556
Ni1 N3 2.126(4) .
Ni1 N5 2.134(5) .
Ni1 N5 2.134(5) 2_556
F1 P1 1.574(4) .
F2 P1 1.584(3) .
F3 P1 1.561(4) .
F4 P1 1.561(4) .
F5 P1 1.546(4) .
F6 P1 1.556(5) .
N1 C1 1.370(5) .
N1 C3 1.382(6) .
N1 C4 1.400(5) .
N2 C1 1.336(5) .
N2 C2 1.392(6) .
N2 C8 1.445(6) .
N3 C4 1.326(6) .
N3 C7 1.327(6) .
N4 C4 1.317(5) .
N4 C5 1.337(7) .
N5 C20 1.122(6) .
N6 C22 1.33(3) 7_556
N6 C22 1.33(3) .
C2 C3 1.330(7) .
C5 C6 1.358(8) .
C6 C7 1.373(7) .
C8 C13 1.386(7) .
C8 C9 1.407(7) .
C9 C10 1.384(7) .
C9 C14 1.505(7) .
C10 C11 1.360(7) .
C11 C12 1.377(8) .
C12 C13 1.389(7) .
C13 C17 1.522(7) .
C14 C16 1.523(7) .
C14 C15 1.536(7) .
C17 C19 1.510(9) .
C17 C18 1.517(8) .
C20 C21 1.449(7) .
C22 C23 1.04(3) .
